data_7060390
loop_
_publ_author_name
'S\'anchez-Lara, Eduardo'
'Garc\'ia-Garc\'ia, Amalia'
'Gonz\'alez-Vergara, Enrique'
'Cepeda, Javier'
'Rodr\'iguez-Di\'eguez, Antonio'

_publ_section_title
;
 Magneto-structural correlations of cyclo-tetravanadates functionalized
 with mixed-ligand copper(ii) complexes
;
_journal_issue 11
_journal_name_full 'New Journal of Chemistry'
_journal_page_first 5081
_journal_page_last 5092
_journal_paper_doi 10.1039/D0NJ06004F
_journal_volume 45
_journal_year 2021
_chemical_formula_moiety 'C14 H14 Cu N3 O3, C14 H12 Cu N3 O8 V2, 4(H2 O), H2 O0.786, 0.214(O)'
_chemical_formula_sum 'C28 H36 Cu2 N6 O16 V2'
_chemical_formula_weight 941.59
_space_group_crystal_system triclinic
_space_group_IT_number 2
_space_group_name_Hall '-P 1'
_space_group_name_H-M_alt 'P -1'
_atom_sites_solution_hydrogens mixed
_audit_block_doi 10.5517/ccdc.csd.cc250hqf
_audit_creation_date 2020-04-12
_audit_creation_method
;
Olex2 1.3
(compiled 2020.01.31 svn.r88ba2a32 for OlexSys, GUI svn.r6032)
;
_audit_update_record
;
2020-04-12 deposited with the CCDC.	2021-02-09 downloaded from the CCDC.
;
_cell_angle_alpha 109.108(3)
_cell_angle_beta 95.685(3)
_cell_angle_gamma 113.173(3)
_cell_formula_units_Z 2
_cell_length_a 11.9249(4)
_cell_length_b 13.2626(4)
_cell_length_c 13.5191(4)
_cell_measurement_reflns_used 12971
_cell_measurement_temperature 293(2)
_cell_measurement_theta_max 77.1460
_cell_measurement_theta_min 3.5460
_cell_volume 1792.27(12)
_computing_cell_refinement 'CrysAlisPro 1.171.38.46 (Rigaku OD, 2015)'
_computing_data_collection 'CrysAlisPro 1.171.38.46 (Rigaku OD, 2015)'
_computing_data_reduction 'CrysAlisPro 1.171.38.46 (Rigaku OD, 2015)'
_computing_molecular_graphics 'Olex2 1.3 (Dolomanov et al., 2009)'
_computing_publication_material 'Olex2 1.3 (Dolomanov et al., 2009)'
_computing_structure_refinement 'SHELXL 2018/3 (Sheldrick, 2015)'
_computing_structure_solution 'ShelXD (Sheldrick, 2008)'
_diffrn_ambient_temperature 293(2)
_diffrn_detector 'CCD plate'
_diffrn_detector_area_resol_mean 10.5564
_diffrn_detector_type Atlas
_diffrn_measured_fraction_theta_full 0.9862
_diffrn_measured_fraction_theta_max 0.9972
_diffrn_measurement_details
;
List of Runs (angles in degrees, time in seconds):

 # Type Start End Width t~exp~ \w \q \k \f Frames
#--------------------------------------------------------------------------
 1 \w -95.00 3.00 1.00 1.91 -- -41.16 125.00 -30.00 98
 2 \w -117.00 -15.00 1.00 1.91 -- -41.16 -38.00 120.00 102
 3 \w -117.00 -15.00 1.00 1.91 -- -41.16 -38.00 30.00 102
 4 \w -95.00 3.00 1.00 1.91 -- -41.16 125.00-180.00 98
 5 \w -115.00 -67.00 1.00 1.91 -- -41.16-134.00 171.00 48
 6 \w 24.00 103.00 1.00 1.91 -- 41.16-134.00 171.00 79
 7 \w 18.00 98.00 1.00 1.91 -- 41.16-125.00 0.00 80
 8 \w 100.00 178.00 1.00 7.63 -- 115.00 111.00 -90.00 78
 9 \w 57.00 178.00 1.00 7.63 -- 115.00 16.00 39.56 121
 10 \w 40.00 147.00 1.00 7.63 -- 115.00 -68.00 -36.01 107
 11 \w 84.00 178.00 1.00 7.63 -- 115.00 30.00 120.00 94
 12 \w 37.00 116.00 1.00 7.63 -- 115.00-111.00 90.00 79
 13 \w 31.00 109.00 1.00 7.63 -- 115.00 -95.00 90.00 78
 14 \w 37.00 116.00 1.00 7.63 -- 115.00-111.00 150.00 79
 15 \w 57.00 150.00 1.00 7.63 -- 115.00 178.00 -90.00 93
 16 \w 85.00 178.00 1.00 7.63 -- 115.00 61.00-180.00 93
 17 \w 37.00 116.00 1.00 7.63 -- 115.00-111.00-150.00 79
 18 \w 37.00 116.00 1.00 7.63 -- 115.00-111.00 -60.00 79
 19 \w 37.00 116.00 1.00 7.63 -- 115.00-111.00 -30.00 79
 20 \w 31.00 109.00 1.00 7.63 -- 115.00 -95.00-180.00 78
 21 \w 100.00 178.00 1.00 7.63 -- 115.00 111.00 150.00 78
 22 \w 37.00 116.00 1.00 7.63 -- 115.00-111.00 -90.00 79
 23 \w 81.00 178.00 1.00 7.63 -- 115.00 77.00 -60.00 97
 24 \w 85.00 178.00 1.00 7.63 -- 115.00 61.00-120.00 93
 25 \w 36.00 149.00 1.00 7.63 -- 115.00 -77.00-120.00 113
 26 \w 31.00 109.00 1.00 7.63 -- 115.00 -95.00-150.00 78
 27 \w 40.00 143.00 1.00 7.63 -- 115.00 -45.00 0.00 103
 28 \w 31.00 109.00 1.00 7.63 -- 115.00 -95.00 -30.00 78
 29 \w 84.00 178.00 1.00 7.63 -- 115.00 30.00-120.00 94
 30 \w 57.00 150.00 1.00 7.63 -- 115.00 178.00-120.00 93
 31 \w 31.00 109.00 1.00 7.63 -- 115.00 -95.00 120.00 78
 32 \w 37.00 146.00 1.00 7.63 -- 115.00 -30.00-120.00 109
 33 \w 31.00 109.00 1.00 7.63 -- 115.00 -95.00 30.00 78
 34 \w 37.00 116.00 1.00 7.63 -- 115.00-111.00 30.00 79
 35 \w 37.00 146.00 1.00 7.63 -- 115.00 -30.00-180.00 109
 36 \w 32.00 176.00 1.00 7.63 -- 115.00 -15.00 120.00 144
 37 \w 99.00 149.00 1.00 7.63 -- 115.00 -82.00-154.37 50
 38 \w 31.00 67.00 1.00 7.63 -- 115.00 -95.00 -60.00 36
 39 \w 72.00 98.00 1.00 7.63 -- 115.00 -95.00 -60.00 26
 40 \w 119.00 145.00 1.00 7.63 -- 115.00 45.00 60.00 26
 41 \w 86.00 116.00 1.00 7.63 -- 115.00 61.00 60.00 30
 42 \w 72.00 98.00 1.00 7.63 -- 115.00 -77.00-180.00 26
 43 \w 34.00 81.00 1.00 7.63 -- 115.00 -82.00-154.37 47
;
_diffrn_measurement_device 'four-circle diffractometer'
_diffrn_measurement_device_type 'Xcalibur, Atlas, Gemini'
_diffrn_measurement_method '\w scans'
_diffrn_orient_matrix_type 'CrysAlisPro convention (1999,Acta A55,543-557)'
_diffrn_orient_matrix_UB_11 0.0734398000
_diffrn_orient_matrix_UB_12 0.0267657000
_diffrn_orient_matrix_UB_13 0.1133180000
_diffrn_orient_matrix_UB_21 -0.0662099000
_diffrn_orient_matrix_UB_22 0.0745528000
_diffrn_orient_matrix_UB_23 0.0527051000
_diffrn_orient_matrix_UB_31 -0.1069102000
_diffrn_orient_matrix_UB_32 -0.1128682000
_diffrn_orient_matrix_UB_33 0.0005437000
_diffrn_radiation_monochromator graphite
_diffrn_radiation_probe x-ray
_diffrn_radiation_type 'Cu K\a'
_diffrn_radiation_wavelength 1.54184
_diffrn_reflns_av_R_equivalents 0.0568
_diffrn_reflns_av_unetI/netI 0.0496
_diffrn_reflns_Laue_measured_fraction_full 1.000
_diffrn_reflns_Laue_measured_fraction_max 0.997
_diffrn_reflns_limit_h_max 14
_diffrn_reflns_limit_h_min -15
_diffrn_reflns_limit_k_max 16
_diffrn_reflns_limit_k_min -16
_diffrn_reflns_limit_l_max 17
_diffrn_reflns_limit_l_min -16
_diffrn_reflns_number 38143
_diffrn_reflns_point_group_measured_fraction_full 1.000
_diffrn_reflns_point_group_measured_fraction_max 0.997
_diffrn_reflns_theta_full 67.684
_diffrn_reflns_theta_max 77.355
_diffrn_reflns_theta_min 3.586
_diffrn_source 'fine-focus sealed X-ray tube'
_diffrn_source_type 'Enhance (Cu) X-ray Source'
_exptl_absorpt_coefficient_mu 6.292
_exptl_absorpt_correction_T_max 0.893
_exptl_absorpt_correction_T_min 0.572
_exptl_absorpt_correction_type analytical
_exptl_absorpt_process_details
;
CrysAlisPro 1.171.38.46 (Rigaku Oxford Diffraction, 2015)
Analytical numeric absorption correction using a multifaceted crystal
			model based on expressions derived by R.C. Clark & J.S. Reid.
(Clark, R. C. & Reid, J. S. (1995). Acta Cryst. A51, 887-897)
Empirical absorption correction using spherical harmonics,
 implemented in SCALE3 ABSPACK scaling algorithm.
;
_exptl_crystal_colour blue
_exptl_crystal_colour_primary blue
_exptl_crystal_density_diffrn 1.745
_exptl_crystal_description irregular
_exptl_crystal_F_000 956
_exptl_crystal_size_max 0.303
_exptl_crystal_size_mid 0.14
_exptl_crystal_size_min 0.052
_refine_diff_density_max 0.457
_refine_diff_density_min -0.357
_refine_diff_density_rms 0.086
_refine_ls_extinction_coef 0.00035(7)
_refine_ls_extinction_expression Fc^*^=kFc[1+0.001xFc^2^\l^3^/sin(2\q)]^-1/4^
_refine_ls_extinction_method 'SHELXL-2018/3 (Sheldrick 2018)'
_refine_ls_goodness_of_fit_ref 1.054
_refine_ls_hydrogen_treatment constr
_refine_ls_matrix_type full
_refine_ls_number_parameters 534
_refine_ls_number_reflns 7587
_refine_ls_number_restraints 0
_refine_ls_restrained_S_all 1.054
_refine_ls_R_factor_all 0.0462
_refine_ls_R_factor_gt 0.0372
_refine_ls_shift/su_max 0.001
_refine_ls_shift/su_mean 0.000
_refine_ls_structure_factor_coef Fsqd
_refine_ls_weighting_details 'w=1/[\s^2^(Fo^2^)+(0.0495P)^2^] where P=(Fo^2^+2Fc^2^)/3'
_refine_ls_weighting_scheme calc
_refine_ls_wR_factor_gt 0.0852
_refine_ls_wR_factor_ref 0.0913
_reflns_Friedel_coverage 0.000
_reflns_number_gt 6525
_reflns_number_total 7587
_reflns_threshold_expression 'I > 2\s(I)'
_cod_data_source_file d0nj06004f2.cif
_cod_data_source_block glyfencuv_cu
_cod_depositor_comments 'Adding full bibliography for 7060390--7060392.cif.'
_cod_original_cell_volume 1792.27(10)
_cod_database_code 7060390
_shelx_shelxl_version_number 2018/3
_chemical_oxdiff_formula C28H36N6Cu2V2O16
_chemical_oxdiff_usercomment 'Eduardo Sanchez Lara'
_shelx_space_group_comment
;
The symmetry employed for this shelxl refinement is uniquely defined
by the following loop, which should always be used as a source of
symmetry information in preference to the above space-group names.
They are only intended as comments.
;
_shelx_estimated_absorpt_t_max 0.736
_shelx_estimated_absorpt_t_min 0.252
_reflns_odcompleteness_completeness 98.62
_reflns_odcompleteness_iscentric 1
_reflns_odcompleteness_theta 78.17
_olex2_refinement_description
;
1. Fixed Uiso
 At 1.2 times of:
  All C(H) groups, All C(H,H) groups, All N(H,H) groups
 At 1.5 times of:
  All O(H,H) groups
2. Others
 Sof(O13A)=1-FVAR(1)
 Sof(O13)=FVAR(1)
 Sof(O10B)=1-FVAR(2)
 Sof(O10A)=FVAR(2)
 Sof(O8B)=1-FVAR(3)
 Sof(O8A)=FVAR(3)
3.a Free rotating group:
 O12(H12A,H12B), O11(H11A,H11B), O14(H14A,H14B), O10B(H10A,H10B), O13(H13A,H13B)
3.b Rotating group:
 O9(H9A,H9B)
3.c Secondary CH2 refined with riding coordinates:
 N6(H6A,H6B), N3(H3A,H3B), C26(H26A,H26B), C28(H28A,H28B)
3.d Aromatic/amide H refined with riding coordinates:
 C14(H14), C22(H22), C18(H18), C13(H13), C1(H1), C21(H21), C17(H17), C9(H9),
 C10(H10), C3(H3), C8(H8), C6(H6), C15(H15), C20(H20), C5(H5), C2(H2)
;
_olex2_submission_special_instructions 'No special instructions were received'
_oxdiff_exptl_absorpt_empirical_details
;
Empirical correction (ABSPACK) includes:
- Absorption correction using spherical harmonics
- Frame scaling
;
_oxdiff_exptl_absorpt_empirical_full_max 1.567
_oxdiff_exptl_absorpt_empirical_full_min 0.853

loop_
_space_group_symop_operation_xyz
'x, y, z'
'-x, -y, -z'

loop_
_atom_site_label
_atom_site_type_symbol
_atom_site_fract_x
_atom_site_fract_y
_atom_site_fract_z
_atom_site_U_iso_or_equiv
_atom_site_adp_type
_atom_site_occupancy
_atom_site_site_symmetry_order
_atom_site_calc_flag
_atom_site_refinement_flags_posn
_atom_site_refinement_flags_adp
_atom_site_refinement_flags_occupancy
_atom_site_disorder_assembly
_atom_site_disorder_group
Cu2 Cu 0.19892(3) -0.04258(3) 0.84001(3) 0.03431(9) Uani 1 1 d . . . . .
Cu1 Cu 0.92577(3) 0.16576(3) 0.67621(3) 0.03308(9) Uani 1 1 d . . . . .
V1 V 0.97277(3) 0.35119(3) 0.53146(3) 0.02772(9) Uani 1 1 d . . . . .
V2 V 1.17744(3) 0.48691(3) 0.42003(3) 0.02987(9) Uani 1 1 d . . . . .
O4 O 1.04724(15) 0.35750(14) 0.42210(14) 0.0374(3) Uani 1 1 d . . . . .
O15 O 1.07510(16) 0.13987(16) 0.67296(17) 0.0442(4) Uani 1 1 d . . . . .
N5 N 0.30241(17) -0.13300(17) 0.80957(15) 0.0332(3) Uani 1 1 d . . . . .
O2 O 0.83819(15) 0.37934(14) 0.51135(15) 0.0389(3) Uani 1 1 d . . . . .
N2 N 0.80656(18) -0.01013(16) 0.60010(16) 0.0352(4) Uani 1 1 d . . . . .
O1 O 0.92658(16) 0.21601(14) 0.53352(14) 0.0375(3) Uani 1 1 d . . . . .
N1 N 0.76301(18) 0.17680(18) 0.68903(17) 0.0363(4) Uani 1 1 d . . . . .
O5 O 1.1682(2) 0.46209(19) 0.29214(17) 0.0544(5) Uani 1 1 d . . . . .
N4 N 0.36962(17) 0.09869(17) 0.90686(15) 0.0341(4) Uani 1 1 d . . . . .
O7 O 0.11537(17) 0.05540(18) 0.8915(2) 0.0564(5) Uani 1 1 d . . . . .
C23 C 0.46423(19) 0.0673(2) 0.89997(17) 0.0324(4) Uani 1 1 d . . . . .
N6 N 0.03091(18) -0.18064(18) 0.80639(19) 0.0425(4) Uani 1 1 d . . . . .
H6A H 0.012928 -0.235597 0.740068 0.051 Uiso 1 1 calc R U . . .
H6B H 0.031355 -0.214074 0.853673 0.051 Uiso 1 1 calc R U . . .
O3 O 1.07162(18) 0.45266(16) 0.64680(16) 0.0473(4) Uani 1 1 d . . . . .
C12 C 0.6855(2) -0.0332(2) 0.60030(18) 0.0352(4) Uani 1 1 d . . . . .
C24 C 0.4281(2) -0.0577(2) 0.84820(16) 0.0324(4) Uani 1 1 d . . . . .
N3 N 1.0439(2) 0.32377(19) 0.79421(19) 0.0454(5) Uani 1 1 d . . . . .
H3A H 1.035329 0.381875 0.780337 0.054 Uiso 1 1 calc R U . . .
H3B H 1.025466 0.326575 0.856973 0.054 Uiso 1 1 calc R U . . .
C11 C 0.6614(2) 0.0672(2) 0.64662(18) 0.0351(4) Uani 1 1 d . . . . .
C27 C 1.1791(2) 0.2287(2) 0.7333(2) 0.0396(5) Uani 1 1 d . . . . .
C7 C 0.5373(2) 0.0503(3) 0.6452(2) 0.0417(5) Uani 1 1 d . . . . .
C16 C 0.5203(2) -0.0984(2) 0.83719(18) 0.0379(4) Uani 1 1 d . . . . .
C14 C 0.3513(3) -0.2971(2) 0.7434(2) 0.0457(5) Uani 1 1 d . . . . .
H14 H 0.322355 -0.379034 0.706697 0.055 Uiso 1 1 calc R U . . .
O6 O 1.31463(17) 0.50229(18) 0.4777(2) 0.0538(5) Uani 1 1 d . . . . .
C19 C 0.5924(2) 0.1509(2) 0.93977(19) 0.0386(5) Uani 1 1 d . . . . .
O12 O 0.5150(2) 0.5476(2) 0.6438(2) 0.0618(5) Uani 1 1 d G . . . .
H12A H 0.574810 0.538358 0.619501 0.093 Uiso 1 1 d G U . . .
H12B H 0.455390 0.530078 0.591511 0.093 Uiso 1 1 d G U . . .
O16 O 1.28238(19) 0.2275(2) 0.7374(2) 0.0555(5) Uani 1 1 d . . . . .
O9 O 0.1778(2) -0.03555(18) 0.67407(17) 0.0559(5) Uani 1 1 d . . . . .
H9A H 0.193899 0.035417 0.680885 0.084 Uiso 1 1 d R U . . .
H9B H 0.145479 -0.091843 0.612625 0.084 Uiso 1 1 d R U . . .
C22 C 0.3977(2) 0.2136(2) 0.9539(2) 0.0427(5) Uani 1 1 d . . . . .
H22 H 0.332651 0.235382 0.959704 0.051 Uiso 1 1 calc R U . . .
C18 C 0.6854(2) 0.1074(3) 0.9272(2) 0.0464(6) Uani 1 1 d . . . . .
H18 H 0.770719 0.161724 0.953000 0.056 Uiso 1 1 calc R U . . .
C13 C 0.2657(2) -0.2492(2) 0.7581(2) 0.0399(5) Uani 1 1 d . . . . .
H13 H 0.179678 -0.300894 0.730824 0.048 Uiso 1 1 calc R U . . .
C26 C -0.0647(2) -0.1354(3) 0.8132(3) 0.0553(7) Uani 1 1 d . . . . .
H26A H -0.119256 -0.167473 0.855247 0.066 Uiso 1 1 calc R U . . .
H26B H -0.116628 -0.163235 0.740844 0.066 Uiso 1 1 calc R U . . .
C4 C 0.5855(2) -0.1502(2) 0.5567(2) 0.0434(5) Uani 1 1 d . . . . .
C1 C 0.8327(3) -0.1010(2) 0.5574(2) 0.0460(5) Uani 1 1 d . . . . .
H1 H 0.915601 -0.085193 0.556179 0.055 Uiso 1 1 calc R U . . .
C21 C 0.5240(3) 0.3031(2) 0.9953(2) 0.0506(6) Uani 1 1 d . . . . .
H21 H 0.541660 0.383219 1.026974 0.061 Uiso 1 1 calc R U . . .
C17 C 0.6511(2) -0.0114(3) 0.8783(2) 0.0456(5) Uani 1 1 d . . . . .
H17 H 0.713328 -0.036881 0.871300 0.055 Uiso 1 1 calc R U . . .
O11 O 0.4805(2) 0.4601(3) 0.8074(2) 0.0709(7) Uani 1 1 d G . . . .
H11A H 0.470137 0.475776 0.742889 0.106 Uiso 1 1 d G U . . .
H11B H 0.422916 0.380815 0.792217 0.106 Uiso 1 1 d G U . . .
C9 C 0.6223(3) 0.2630(3) 0.7282(3) 0.0525(6) Uani 1 1 d . . . . .
H9 H 0.611716 0.331878 0.755313 0.063 Uiso 1 1 calc R U . . .
C28 C 1.1732(3) 0.3416(3) 0.8021(3) 0.0539(6) Uani 1 1 d . . . . .
H28A H 1.215520 0.366818 0.877202 0.065 Uiso 1 1 calc R U . . .
H28B H 1.217843 0.404844 0.778797 0.065 Uiso 1 1 calc R U . . .
C10 C 0.7435(3) 0.2719(2) 0.7279(2) 0.0463(5) Uani 1 1 d . . . . .
H10 H 0.812422 0.347497 0.756049 0.056 Uiso 1 1 calc R U . . .
O14 O 1.0233(3) 0.2764(3) 0.9998(3) 0.0763(7) Uani 1 1 d G . . . .
H14A H 1.103549 0.308009 1.015297 0.114 Uiso 1 1 d G U . . .
H14B H 0.992842 0.208836 0.946534 0.114 Uiso 1 1 d G U . . .
C3 C 0.6163(3) -0.2441(2) 0.5136(2) 0.0547(7) Uani 1 1 d . . . . .
H3 H 0.553389 -0.322883 0.484585 0.066 Uiso 1 1 calc R U . . .
C8 C 0.5206(3) 0.1534(3) 0.6887(2) 0.0507(6) Uani 1 1 d . . . . .
H8 H 0.440263 0.146775 0.690410 0.061 Uiso 1 1 calc R U . . .
C6 C 0.4364(2) -0.0703(3) 0.5988(2) 0.0509(6) Uani 1 1 d . . . . .
H6 H 0.353723 -0.082853 0.596940 0.061 Uiso 1 1 calc R U . . .
C15 C 0.4784(3) -0.2220(3) 0.7835(2) 0.0460(5) Uani 1 1 d . . . . .
H15 H 0.536417 -0.252801 0.775213 0.055 Uiso 1 1 calc R U . . .
O10B O 0.751(3) 0.552(2) 0.8898(19) 0.064(8) Uani 0.14(3) 1 d G . P A 2
H10A H 0.748980 0.579680 0.824854 0.096 Uiso 1 1 d G U . . .
H10B H 0.646297 0.556358 0.869411 0.096 Uiso 1 1 d G U . . .
C20 C 0.6207(2) 0.2724(2) 0.9889(2) 0.0472(6) Uani 1 1 d . . . . .
H20 H 0.704267 0.331168 1.016697 0.057 Uiso 1 1 calc R U . . .
C25 C -0.0041(3) -0.0004(3) 0.8652(3) 0.0612(8) Uani 1 1 d . . . . .
O8B O -0.0746(16) 0.0520(17) 0.853(3) 0.056(5) Uani 0.34(11) 1 d . . P B 2
O13 O 0.9411(4) 0.4270(4) 1.1286(3) 0.0825(13) Uani 0.786(9) 1 d G . P C 1
H13A H 0.982031 0.440364 1.190357 0.124 Uiso 1 1 d G U . C 1
H13B H 0.974372 0.394375 1.083958 0.124 Uiso 1 1 d G U . C 1
C5 C 0.4594(3) -0.1650(3) 0.5581(2) 0.0516(7) Uani 1 1 d . . . . .
H5 H 0.392530 -0.241723 0.530188 0.062 Uiso 1 1 calc R U . . .
C2 C 0.7389(3) -0.2201(3) 0.5140(3) 0.0562(7) Uani 1 1 d . . . . .
H2 H 0.759820 -0.282336 0.485772 0.067 Uiso 1 1 calc R U . . .
O13A O 0.944(3) 0.4621(19) 1.031(2) 0.138(11) Uani 0.214(9) 1 d . . P C 2
O10A O 0.7346(4) 0.6032(14) 0.8834(5) 0.119(5) Uani 0.86(3) 1 d . . P A 1
O8A O -0.0719(10) 0.0453(10) 0.894(5) 0.088(10) Uani 0.66(11) 1 d . . P B 1

loop_
_atom_site_aniso_label
_atom_site_aniso_U_11
_atom_site_aniso_U_22
_atom_site_aniso_U_33
_atom_site_aniso_U_23
_atom_site_aniso_U_13
_atom_site_aniso_U_12
Cu2 0.02333(14) 0.03135(16) 0.03999(17) 0.00726(12) 0.00538(11) 0.01092(12)
Cu1 0.02861(15) 0.02770(15) 0.03950(17) 0.01221(12) 0.00832(12) 0.01066(12)
V1 0.02585(16) 0.02195(15) 0.03355(17) 0.01151(12) 0.00801(12) 0.00873(12)
V2 0.02378(16) 0.02595(16) 0.03783(18) 0.01146(13) 0.01097(13) 0.00972(12)
O4 0.0351(7) 0.0288(7) 0.0447(8) 0.0147(6) 0.0168(6) 0.0096(6)
O15 0.0379(8) 0.0351(8) 0.0594(11) 0.0163(8) 0.0120(7) 0.0184(7)
N5 0.0302(8) 0.0349(9) 0.0332(8) 0.0121(7) 0.0069(7) 0.0151(7)
O2 0.0317(7) 0.0318(7) 0.0514(9) 0.0133(7) 0.0107(6) 0.0153(6)
N2 0.0364(9) 0.0273(8) 0.0391(9) 0.0152(7) 0.0082(7) 0.0106(7)
O1 0.0449(8) 0.0270(7) 0.0409(8) 0.0160(6) 0.0123(7) 0.0145(6)
N1 0.0345(9) 0.0343(9) 0.0431(9) 0.0185(8) 0.0147(7) 0.0150(7)
O5 0.0664(12) 0.0479(10) 0.0467(10) 0.0192(8) 0.0271(9) 0.0207(9)
N4 0.0274(8) 0.0329(9) 0.0341(8) 0.0094(7) 0.0033(6) 0.0107(7)
O7 0.0302(8) 0.0419(9) 0.0758(14) 0.0001(9) 0.0125(8) 0.0154(7)
C23 0.0274(9) 0.0373(10) 0.0298(9) 0.0126(8) 0.0061(7) 0.0132(8)
N6 0.0313(9) 0.0361(9) 0.0477(11) 0.0112(8) 0.0091(8) 0.0082(8)
O3 0.0456(9) 0.0353(8) 0.0435(9) 0.0105(7) -0.0001(7) 0.0087(7)
C12 0.0347(10) 0.0331(10) 0.0340(10) 0.0172(8) 0.0074(8) 0.0091(8)
C24 0.0303(9) 0.0382(10) 0.0287(9) 0.0139(8) 0.0071(7) 0.0153(8)
N3 0.0391(10) 0.0358(9) 0.0489(11) 0.0046(8) 0.0031(8) 0.0171(8)
C11 0.0322(10) 0.0387(11) 0.0340(10) 0.0195(9) 0.0100(8) 0.0115(8)
C27 0.0363(11) 0.0422(12) 0.0472(12) 0.0239(10) 0.0123(9) 0.0191(9)
C7 0.0367(11) 0.0571(14) 0.0382(10) 0.0275(10) 0.0153(9) 0.0197(10)
C16 0.0348(11) 0.0504(13) 0.0342(10) 0.0179(9) 0.0111(8) 0.0234(10)
C14 0.0538(14) 0.0387(12) 0.0451(12) 0.0129(10) 0.0130(11) 0.0246(11)
O6 0.0311(8) 0.0489(10) 0.0765(14) 0.0169(9) 0.0088(8) 0.0214(7)
C19 0.0282(10) 0.0460(12) 0.0341(10) 0.0160(9) 0.0061(8) 0.0100(9)
O12 0.0658(13) 0.0648(13) 0.0595(12) 0.0180(10) 0.0179(10) 0.0393(11)
O16 0.0397(9) 0.0599(12) 0.0750(14) 0.0300(11) 0.0140(9) 0.0280(9)
O9 0.0842(15) 0.0390(9) 0.0444(9) 0.0136(8) 0.0076(9) 0.0326(10)
C22 0.0403(12) 0.0368(11) 0.0446(12) 0.0104(9) 0.0046(9) 0.0176(9)
C18 0.0252(9) 0.0613(15) 0.0451(12) 0.0222(11) 0.0078(9) 0.0121(10)
C13 0.0386(11) 0.0339(10) 0.0411(11) 0.0109(9) 0.0063(9) 0.0149(9)
C26 0.0261(10) 0.0512(15) 0.0702(18) 0.0127(13) 0.0072(11) 0.0107(10)
C4 0.0430(12) 0.0362(11) 0.0371(11) 0.0180(9) 0.0045(9) 0.0035(10)
C1 0.0501(13) 0.0373(12) 0.0520(13) 0.0181(10) 0.0117(11) 0.0214(10)
C21 0.0458(13) 0.0356(12) 0.0505(14) 0.0085(10) 0.0044(11) 0.0085(10)
C17 0.0315(11) 0.0654(16) 0.0448(12) 0.0213(11) 0.0131(9) 0.0265(11)
O11 0.0511(12) 0.0671(14) 0.0740(16) 0.0208(12) 0.0173(11) 0.0131(10)
C9 0.0593(16) 0.0608(16) 0.0581(15) 0.0283(13) 0.0272(13) 0.0405(14)
C28 0.0352(12) 0.0445(13) 0.0613(16) 0.0056(12) 0.0026(11) 0.0135(10)
C10 0.0470(13) 0.0401(12) 0.0555(14) 0.0205(11) 0.0192(11) 0.0208(10)
O14 0.0608(14) 0.0700(16) 0.0752(17) 0.0060(13) 0.0040(12) 0.0298(12)
C3 0.0633(17) 0.0310(11) 0.0507(14) 0.0158(10) 0.0070(12) 0.0055(11)
C8 0.0438(13) 0.0761(19) 0.0504(14) 0.0345(14) 0.0238(11) 0.0344(13)
C6 0.0298(10) 0.0709(18) 0.0451(13) 0.0309(13) 0.0116(9) 0.0096(11)
C15 0.0511(14) 0.0560(14) 0.0454(12) 0.0204(11) 0.0180(10) 0.0367(12)
O10B 0.086(16) 0.048(12) 0.044(10) 0.010(7) 0.021(9) 0.023(9)
C20 0.0328(11) 0.0426(13) 0.0447(12) 0.0122(10) 0.0018(9) 0.0029(9)
C25 0.0317(12) 0.0527(16) 0.083(2) 0.0074(15) 0.0184(13) 0.0185(11)
O8B 0.037(4) 0.068(5) 0.070(12) 0.026(5) 0.017(4) 0.031(3)
O13 0.093(3) 0.081(2) 0.065(2) 0.0108(18) 0.0122(18) 0.047(2)
C5 0.0376(12) 0.0520(14) 0.0431(12) 0.0226(11) 0.0060(10) -0.0025(11)
C2 0.0699(18) 0.0345(12) 0.0591(16) 0.0150(11) 0.0119(14) 0.0229(12)
O13A 0.19(3) 0.088(12) 0.14(2) 0.032(13) 0.09(2) 0.072(15)
O10A 0.0430(18) 0.143(8) 0.070(3) -0.027(4) 0.0169(16) 0.004(3)
O8A 0.035(2) 0.063(3) 0.15(2) 0.015(5) 0.028(5) 0.0262(19)

loop_
_atom_type_symbol
_atom_type_description
_atom_type_scat_dispersion_real
_atom_type_scat_dispersion_imag
_atom_type_scat_source
C C 0.0181 0.0091 'International Tables Vol C Tables 4.2.6.8 and 6.1.1.4'
H H 0.0000 0.0000 'International Tables Vol C Tables 4.2.6.8 and 6.1.1.4'
Cu Cu -1.9646 0.5888 'International Tables Vol C Tables 4.2.6.8 and 6.1.1.4'
N N 0.0311 0.0180 'International Tables Vol C Tables 4.2.6.8 and 6.1.1.4'
O O 0.0492 0.0322 'International Tables Vol C Tables 4.2.6.8 and 6.1.1.4'
V V 0.0687 2.1097 'International Tables Vol C Tables 4.2.6.8 and 6.1.1.4'

loop_
_citation_id
_citation_doi
_citation_year
1 10.3390/cryst10060492 2020

loop_
_exptl_crystal_face_index_h
_exptl_crystal_face_index_k
_exptl_crystal_face_index_l
_exptl_crystal_face_perp_dist
7 -7 2 0.0640
-6 2 -4 0.0837
1 0 8 0.0197
6 -7 -1 0.0625
-2 -7 3 0.1585
0 3 -9 0.0551
2 -2 -8 0.0180
-7 1 4 0.1240
1 7 -2 0.1138
1 -2 8 0.0348
-7 6 2 0.0723
-1 1 -8 0.0246
7 -6 -1 0.0639

loop_
_geom_angle_atom_site_label_1
_geom_angle_atom_site_label_2
_geom_angle_atom_site_label_3
_geom_angle
_geom_angle_site_symmetry_1
_geom_angle_site_symmetry_3
_geom_angle_publ_flag
N5 Cu2 O9 93.36(8) . . ?
N4 Cu2 N5 82.54(8) . . ?
N4 Cu2 O9 95.46(8) . . ?
O7 Cu2 N5 171.33(9) . . ?
O7 Cu2 N4 91.98(8) . . ?
O7 Cu2 N6 85.36(9) . . ?
O7 Cu2 O9 93.85(10) . . ?
N6 Cu2 N5 98.55(9) . . ?
N6 Cu2 N4 167.52(9) . . ?
N6 Cu2 O9 96.88(9) . . ?
O15 Cu1 N2 93.17(8) . . ?
O15 Cu1 O1 96.07(7) . . ?
O15 Cu1 N1 172.30(8) . . ?
O15 Cu1 N3 84.45(9) . . ?
N2 Cu1 O1 99.22(7) . . ?
N2 Cu1 N1 82.27(8) . . ?
N1 Cu1 O1 90.81(7) . . ?
N3 Cu1 N2 160.41(9) . . ?
N3 Cu1 O1 100.37(9) . . ?
N3 Cu1 N1 97.76(9) . . ?
O2 V1 O4 109.63(8) . . ?
O1 V1 O4 109.14(8) . . ?
O1 V1 O2 109.83(8) . . ?
O3 V1 O4 110.12(9) . . ?
O3 V1 O2 108.48(10) . . ?
O3 V1 O1 109.63(9) . . ?
O2 V2 O4 110.03(7) 2_766 . ?
O5 V2 O4 106.07(9) . . ?
O5 V2 O2 110.49(10) . 2_766 ?
O5 V2 O6 109.22(12) . . ?
O6 V2 O4 111.35(10) . . ?
O6 V2 O2 109.64(10) . 2_766 ?
V1 O4 V2 126.98(9) . . ?
C27 O15 Cu1 115.95(16) . . ?
C24 N5 Cu2 111.36(15) . . ?
C13 N5 Cu2 130.10(16) . . ?
C13 N5 C24 118.5(2) . . ?
V1 O2 V2 128.97(10) . 2_766 ?
C12 N2 Cu1 111.95(15) . . ?
C1 N2 Cu1 128.97(18) . . ?
C1 N2 C12 119.0(2) . . ?
V1 O1 Cu1 128.99(9) . . ?
C11 N1 Cu1 111.79(16) . . ?
C10 N1 Cu1 129.90(17) . . ?
C10 N1 C11 118.3(2) . . ?
C23 N4 Cu2 112.49(15) . . ?
C22 N4 Cu2 128.32(17) . . ?
C22 N4 C23 119.2(2) . . ?
C25 O7 Cu2 115.0(2) . . ?
N4 C23 C24 116.63(19) . . ?
N4 C23 C19 123.0(2) . . ?
C19 C23 C24 120.3(2) . . ?
Cu2 N6 H6A 110.1 . . ?
Cu2 N6 H6B 110.1 . . ?
H6A N6 H6B 108.4 . . ?
C26 N6 Cu2 107.93(16) . . ?
C26 N6 H6A 110.1 . . ?
C26 N6 H6B 110.1 . . ?
N2 C12 C11 117.17(19) . . ?
N2 C12 C4 122.6(2) . . ?
C4 C12 C11 120.2(2) . . ?
N5 C24 C23 116.98(19) . . ?
N5 C24 C16 122.5(2) . . ?
C16 C24 C23 120.5(2) . . ?
Cu1 N3 H3A 109.7 . . ?
Cu1 N3 H3B 109.7 . . ?
H3A N3 H3B 108.2 . . ?
C28 N3 Cu1 109.79(17) . . ?
C28 N3 H3A 109.7 . . ?
C28 N3 H3B 109.7 . . ?
N1 C11 C12 116.7(2) . . ?
N1 C11 C7 123.0(2) . . ?
C7 C11 C12 120.3(2) . . ?
O15 C27 C28 116.9(2) . . ?
O16 C27 O15 123.6(3) . . ?
O16 C27 C28 119.5(2) . . ?
C11 C7 C6 118.4(3) . . ?
C8 C7 C11 117.0(2) . . ?
C8 C7 C6 124.6(3) . . ?
C24 C16 C17 118.3(2) . . ?
C15 C16 C24 117.5(2) . . ?
C15 C16 C17 124.1(2) . . ?
C13 C14 H14 120.3 . . ?
C15 C14 H14 120.3 . . ?
C15 C14 C13 119.4(2) . . ?
C23 C19 C18 118.3(2) . . ?
C23 C19 C20 117.1(2) . . ?
C20 C19 C18 124.6(2) . . ?
H12A O12 H12B 109.6 . . ?
Cu2 O9 H9A 109.7 . . ?
Cu2 O9 H9B 129.3 . . ?
H9A O9 H9B 119.9 . . ?
N4 C22 H22 119.4 . . ?
N4 C22 C21 121.3(2) . . ?
C21 C22 H22 119.4 . . ?
C19 C18 H18 119.3 . . ?
C17 C18 C19 121.3(2) . . ?
C17 C18 H18 119.3 . . ?
N5 C13 C14 122.6(2) . . ?
N5 C13 H13 118.7 . . ?
C14 C13 H13 118.7 . . ?
N6 C26 H26A 109.3 . . ?
N6 C26 H26B 109.3 . . ?
N6 C26 C25 111.8(2) . . ?
H26A C26 H26B 107.9 . . ?
C25 C26 H26A 109.3 . . ?
C25 C26 H26B 109.3 . . ?
C12 C4 C5 118.3(3) . . ?
C3 C4 C12 117.1(3) . . ?
C3 C4 C5 124.7(2) . . ?
N2 C1 H1 119.1 . . ?
N2 C1 C2 121.9(3) . . ?
C2 C1 H1 119.1 . . ?
C22 C21 H21 120.0 . . ?
C20 C21 C22 120.1(3) . . ?
C20 C21 H21 120.0 . . ?
C16 C17 H17 119.4 . . ?
C18 C17 C16 121.2(2) . . ?
C18 C17 H17 119.4 . . ?
H11A O11 H11B 109.2 . . ?
C10 C9 H9 120.1 . . ?
C8 C9 H9 120.1 . . ?
C8 C9 C10 119.7(3) . . ?
N3 C28 C27 112.0(2) . . ?
N3 C28 H28A 109.2 . . ?
N3 C28 H28B 109.2 . . ?
C27 C28 H28A 109.2 . . ?
C27 C28 H28B 109.2 . . ?
H28A C28 H28B 107.9 . . ?
N1 C10 C9 122.3(3) . . ?
N1 C10 H10 118.8 . . ?
C9 C10 H10 118.8 . . ?
H14A O14 H14B 109.5 . . ?
C4 C3 H3 120.0 . . ?
C2 C3 C4 120.0(2) . . ?
C2 C3 H3 120.0 . . ?
C7 C8 H8 120.2 . . ?
C9 C8 C7 119.6(2) . . ?
C9 C8 H8 120.2 . . ?
C7 C6 H6 119.3 . . ?
C5 C6 C7 121.4(2) . . ?
C5 C6 H6 119.3 . . ?
C16 C15 H15 120.3 . . ?
C14 C15 C16 119.5(2) . . ?
C14 C15 H15 120.3 . . ?
H10A O10B H10B 72.2 . . ?
C19 C20 H20 120.3 . . ?
C21 C20 C19 119.3(2) . . ?
C21 C20 H20 120.3 . . ?
O7 C25 C26 117.7(3) . . ?
O7 C25 O8B 121.7(10) . . ?
O8B C25 C26 117.7(8) . . ?
O8A C25 O7 124.2(6) . . ?
O8A C25 C26 117.1(6) . . ?
H13A O13 H13B 104.5 . . ?
C4 C5 H5 119.3 . . ?
C6 C5 C4 121.4(2) . . ?
C6 C5 H5 119.3 . . ?
C1 C2 H2 120.3 . . ?
C3 C2 C1 119.5(3) . . ?
C3 C2 H2 120.3 . . ?
H10A O10A H10B 103.8 . . ?

loop_
_geom_bond_atom_site_label_1
_geom_bond_atom_site_label_2
_geom_bond_distance
_geom_bond_site_symmetry_2
_geom_bond_publ_flag
Cu2 N5 2.0181(19) . ?
Cu2 N4 1.9991(18) . ?
Cu2 O7 1.9313(19) . ?
Cu2 N6 1.9901(19) . ?
Cu2 O9 2.269(2) . ?
Cu1 O15 1.9437(18) . ?
Cu1 N2 2.0125(19) . ?
Cu1 O1 2.2373(16) . ?
Cu1 N1 2.023(2) . ?
Cu1 N3 1.991(2) . ?
V1 O4 1.8067(16) . ?
V1 O2 1.8000(16) . ?
V1 O1 1.6664(15) . ?
V1 O3 1.6265(18) . ?
V2 O4 1.8166(15) . ?
V2 O2 1.8054(17) 2_766 ?
V2 O5 1.634(2) . ?
V2 O6 1.6449(19) . ?
O15 C27 1.270(3) . ?
N5 C24 1.358(3) . ?
N5 C13 1.326(3) . ?
N2 C12 1.354(3) . ?
N2 C1 1.325(3) . ?
N1 C11 1.357(3) . ?
N1 C10 1.321(3) . ?
N4 C23 1.349(3) . ?
N4 C22 1.327(3) . ?
O7 C25 1.265(4) . ?
C23 C24 1.429(3) . ?
C23 C19 1.403(3) . ?
N6 H6A 0.8900 . ?
N6 H6B 0.8900 . ?
N6 C26 1.480(4) . ?
C12 C11 1.426(4) . ?
C12 C4 1.409(3) . ?
C24 C16 1.403(3) . ?
N3 H3A 0.8900 . ?
N3 H3B 0.8900 . ?
N3 C28 1.453(3) . ?
C11 C7 1.405(3) . ?
C27 O16 1.234(3) . ?
C27 C28 1.514(4) . ?
C7 C8 1.403(4) . ?
C7 C6 1.442(4) . ?
C16 C17 1.436(4) . ?
C16 C15 1.403(4) . ?
C14 H14 0.9300 . ?
C14 C13 1.397(4) . ?
C14 C15 1.370(4) . ?
C19 C18 1.437(4) . ?
C19 C20 1.407(4) . ?
O12 H12A 0.8490 . ?
O12 H12B 0.8495 . ?
O9 H9A 0.8536 . ?
O9 H9B 0.8367 . ?
C22 H22 0.9300 . ?
C22 C21 1.408(4) . ?
C18 H18 0.9300 . ?
C18 C17 1.358(4) . ?
C13 H13 0.9300 . ?
C26 H26A 0.9700 . ?
C26 H26B 0.9700 . ?
C26 C25 1.510(4) . ?
C4 C3 1.397(5) . ?
C4 C5 1.440(4) . ?
C1 H1 0.9300 . ?
C1 C2 1.401(4) . ?
C21 H21 0.9300 . ?
C21 C20 1.368(5) . ?
C17 H17 0.9300 . ?
O11 H11A 0.9671 . ?
O11 H11B 0.9394 . ?
C9 H9 0.9300 . ?
C9 C10 1.403(4) . ?
C9 C8 1.359(5) . ?
C28 H28A 0.9700 . ?
C28 H28B 0.9700 . ?
C10 H10 0.9300 . ?
O14 H14A 0.8499 . ?
O14 H14B 0.8502 . ?
C3 H3 0.9300 . ?
C3 C2 1.367(5) . ?
C8 H8 0.9300 . ?
C6 H6 0.9300 . ?
C6 C5 1.342(5) . ?
C15 H15 0.9300 . ?
O10B H10A 1.0571 . ?
O10B H10B 1.2794 . ?
C20 H20 0.9300 . ?
C25 O8B 1.314(18) . ?
C25 O8A 1.212(9) . ?
O13 H13A 0.8495 . ?
O13 H13B 0.8493 . ?
C5 H5 0.9300 . ?
C2 H2 0.9300 . ?
O13A O13A 1.80(4) 2_767 ?
O10A H10A 0.8123 . ?
O10A H10B 0.9484 . ?

loop_
_geom_torsion_atom_site_label_1
_geom_torsion_atom_site_label_2
_geom_torsion_atom_site_label_3
_geom_torsion_atom_site_label_4
_geom_torsion
_geom_torsion_site_symmetry_1
_geom_torsion_site_symmetry_2
_geom_torsion_site_symmetry_3
_geom_torsion_site_symmetry_4
_geom_torsion_publ_flag
Cu2 N5 C24 C23 -0.9(2) . . . . ?
Cu2 N5 C24 C16 -179.89(16) . . . . ?
Cu2 N5 C13 C14 179.43(19) . . . . ?
Cu2 N4 C23 C24 -0.3(2) . . . . ?
Cu2 N4 C23 C19 179.08(17) . . . . ?
Cu2 N4 C22 C21 -178.6(2) . . . . ?
Cu2 O7 C25 C26 8.9(5) . . . . ?
Cu2 O7 C25 O8B -151.3(17) . . . . ?
Cu2 O7 C25 O8A 177(4) . . . . ?
Cu2 N6 C26 C25 -12.0(3) . . . . ?
Cu1 O15 C27 O16 -177.5(2) . . . . ?
Cu1 O15 C27 C28 1.7(3) . . . . ?
Cu1 N2 C12 C11 3.5(2) . . . . ?
Cu1 N2 C12 C4 -176.78(17) . . . . ?
Cu1 N2 C1 C2 175.1(2) . . . . ?
Cu1 N1 C11 C12 -1.0(2) . . . . ?
Cu1 N1 C11 C7 -179.87(17) . . . . ?
Cu1 N1 C10 C9 178.4(2) . . . . ?
Cu1 N3 C28 C27 -9.8(3) . . . . ?
O4 V1 O2 V2 -104.28(13) . . . 2_766 ?
O4 V1 O1 Cu1 143.82(11) . . . . ?
O15 C27 C28 N3 5.7(4) . . . . ?
N5 C24 C16 C17 178.4(2) . . . . ?
N5 C24 C16 C15 0.2(3) . . . . ?
O2 V1 O4 V2 93.11(13) . . . . ?
O2 V1 O1 Cu1 -95.97(12) . . . . ?
O2 V2 O4 V1 -37.20(15) 2_766 . . . ?
N2 C12 C11 N1 -1.7(3) . . . . ?
N2 C12 C11 C7 177.2(2) . . . . ?
N2 C12 C4 C3 0.9(3) . . . . ?
N2 C12 C4 C5 -178.2(2) . . . . ?
N2 C1 C2 C3 1.2(5) . . . . ?
O1 V1 O4 V2 -146.56(12) . . . . ?
O1 V1 O2 V2 135.81(12) . . . 2_766 ?
N1 C11 C7 C8 1.1(3) . . . . ?
N1 C11 C7 C6 -179.6(2) . . . . ?
O5 V2 O4 V1 -156.71(13) . . . . ?
N4 C23 C24 N5 0.8(3) . . . . ?
N4 C23 C24 C16 179.8(2) . . . . ?
N4 C23 C19 C18 -179.4(2) . . . . ?
N4 C23 C19 C20 0.1(3) . . . . ?
N4 C22 C21 C20 -1.0(4) . . . . ?
C23 N4 C22 C21 0.9(4) . . . . ?
C23 C24 C16 C17 -0.5(3) . . . . ?
C23 C24 C16 C15 -178.7(2) . . . . ?
C23 C19 C18 C17 -0.1(4) . . . . ?
C23 C19 C20 C21 -0.2(4) . . . . ?
N6 C26 C25 O7 2.7(5) . . . . ?
N6 C26 C25 O8B 163.7(18) . . . . ?
N6 C26 C25 O8A -166(4) . . . . ?
O3 V1 O4 V2 -26.17(16) . . . . ?
O3 V1 O2 V2 16.01(15) . . . 2_766 ?
O3 V1 O1 Cu1 23.13(15) . . . . ?
C12 N2 C1 C2 -1.0(4) . . . . ?
C12 C11 C7 C8 -177.7(2) . . . . ?
C12 C11 C7 C6 1.6(3) . . . . ?
C12 C4 C3 C2 -0.6(4) . . . . ?
C12 C4 C5 C6 0.6(4) . . . . ?
C24 N5 C13 C14 0.8(4) . . . . ?
C24 C23 C19 C18 -0.1(3) . . . . ?
C24 C23 C19 C20 179.5(2) . . . . ?
C24 C16 C17 C18 0.3(4) . . . . ?
C24 C16 C15 C14 0.7(4) . . . . ?
C11 N1 C10 C9 1.0(4) . . . . ?
C11 C12 C4 C3 -179.5(2) . . . . ?
C11 C12 C4 C5 1.4(3) . . . . ?
C11 C7 C8 C9 0.8(4) . . . . ?
C11 C7 C6 C5 0.4(4) . . . . ?
C7 C6 C5 C4 -1.5(4) . . . . ?
O6 V2 O4 V1 84.57(15) . . . . ?
C19 C23 C24 N5 -178.53(19) . . . . ?
C19 C23 C24 C16 0.4(3) . . . . ?
C19 C18 C17 C16 0.0(4) . . . . ?
O16 C27 C28 N3 -175.0(3) . . . . ?
C22 N4 C23 C24 -179.9(2) . . . . ?
C22 N4 C23 C19 -0.5(3) . . . . ?
C22 C21 C20 C19 0.6(4) . . . . ?
C18 C19 C20 C21 179.3(3) . . . . ?
C13 N5 C24 C23 178.0(2) . . . . ?
C13 N5 C24 C16 -1.0(3) . . . . ?
C13 C14 C15 C16 -1.0(4) . . . . ?
C4 C12 C11 N1 178.6(2) . . . . ?
C4 C12 C11 C7 -2.5(3) . . . . ?
C4 C3 C2 C1 -0.4(5) . . . . ?
C1 N2 C12 C11 -179.7(2) . . . . ?
C1 N2 C12 C4 -0.1(3) . . . . ?
C17 C16 C15 C14 -177.3(2) . . . . ?
C10 N1 C11 C12 176.8(2) . . . . ?
C10 N1 C11 C7 -2.0(3) . . . . ?
C10 C9 C8 C7 -1.7(4) . . . . ?
C3 C4 C5 C6 -178.5(3) . . . . ?
C8 C7 C6 C5 179.6(3) . . . . ?
C8 C9 C10 N1 0.8(5) . . . . ?
C6 C7 C8 C9 -178.5(3) . . . . ?
C15 C16 C17 C18 178.3(2) . . . . ?
C15 C14 C13 N5 0.2(4) . . . . ?
C20 C19 C18 C17 -179.6(3) . . . . ?
C5 C4 C3 C2 178.4(3) . . . . ?

loop_
_exptl_oxdiff_crystal_face_indexfrac_h
_exptl_oxdiff_crystal_face_indexfrac_k
_exptl_oxdiff_crystal_face_indexfrac_l
_exptl_oxdiff_crystal_face_x
_exptl_oxdiff_crystal_face_y
_exptl_oxdiff_crystal_face_z
6.9975 -6.9961 2.0038 0.5537 -0.8793 0.0426
-5.9838 1.9837 -4.0002 -0.8396 0.3332 0.4137
0.9971 0.0027 7.9963 0.9794 0.3556 -0.1026
5.9988 -6.9972 -0.9949 0.1405 -0.9713 0.1479
-1.9997 -6.9977 3.0012 0.0059 -0.2311 1.0052
0.0027 2.9964 -8.9969 -0.9391 -0.2510 -0.3434
2.0101 -2.0084 -7.9874 -0.8113 -0.7038 0.0074
-6.9990 0.9995 3.9959 -0.0344 0.7485 0.6376
0.9997 6.9978 -2.0019 0.0339 0.3500 -0.8978
0.9972 -1.9968 7.9972 0.9260 0.2066 0.1231
-6.9987 5.9976 1.9947 -0.1274 1.0156 0.0724
-0.9971 0.9970 -7.9967 -0.9527 -0.2811 -0.0103
6.9984 -5.9973 -0.9952 0.2407 -0.9629 -0.0718
